data_7042319
loop_
_publ_author_name
'Aghabali, Amineh'
'Jun, Sharon'
'Olmstead, Marilyn M.'
'Balch, Alan L.'

_publ_section_title
;
 Piperazine-functionalized C60 and diiodine or iodine monochloride as
 components in forming supramolecular assemblies.
;
_journal_issue 11
_journal_name_full 'Dalton transactions (Cambridge, England : 2003)'
_journal_page_first 3710
_journal_page_last 3715
_journal_paper_doi 10.1039/c7dt00026j
_journal_volume 46
_journal_year 2017
_chemical_formula_moiety 'C64 H9 N2, Cl2 I, C S2'
_chemical_formula_sum 'C65 H9 Cl2 I N2 S2'
_chemical_formula_weight 1079.66
_space_group_crystal_system triclinic
_space_group_IT_number 2
_space_group_name_Hall '-P 1'
_space_group_name_H-M_alt 'P -1'
_symmetry_space_group_name_Hall '-P 1'
_symmetry_space_group_name_H-M 'P -1'
_atom_sites_solution_hydrogens geom
_atom_sites_solution_primary dual
_atom_sites_solution_secondary difmap
_audit_creation_method SHELXL-2016/6
_audit_update_record
;
2017-01-03 deposited with the CCDC.
2017-02-23 downloaded from the CCDC.
;
_cell_angle_alpha 85.367(9)
_cell_angle_beta 89.390(9)
_cell_angle_gamma 81.389(9)
_cell_formula_units_Z 2
_cell_length_a 10.1227(17)
_cell_length_b 10.5974(18)
_cell_length_c 17.488(3)
_cell_measurement_reflns_used 9446
_cell_measurement_temperature 100(2)
_cell_measurement_theta_max 33.8
_cell_measurement_theta_min 2.5
_cell_volume 1848.8(5)
_computing_cell_refinement 'SAINT (Bruker, 2013)'
_computing_data_collection 'Apex2 (Bruker, 2013)'
_computing_data_reduction 'SAINT (Bruker, 2013)'
_computing_publication_material 'SHELXL-2016/6 (Sheldrick, 2016)'
_computing_structure_refinement 'SHELXL-2016/6 (Sheldrick, 2016)'
_computing_structure_solution 'SHELXT (Sheldrick, 2012)'
_diffrn_ambient_temperature 100(2)
_diffrn_detector_area_resol_mean 10.42
_diffrn_measured_fraction_theta_full 0.999
_diffrn_measured_fraction_theta_max 0.994
_diffrn_measurement_device_type 'Bruker D8 with PHOTON 100 CMOS detector'
_diffrn_measurement_method \w/\f
_diffrn_radiation_type synchrotron
_diffrn_radiation_wavelength 0.7749
_diffrn_reflns_av_unetI/netI 0.0577
_diffrn_reflns_Laue_measured_fraction_full 0.999
_diffrn_reflns_Laue_measured_fraction_max 0.994
_diffrn_reflns_limit_h_max 14
_diffrn_reflns_limit_h_min -14
_diffrn_reflns_limit_k_max 14
_diffrn_reflns_limit_k_min -14
_diffrn_reflns_limit_l_max 24
_diffrn_reflns_limit_l_min -3
_diffrn_reflns_number 10793
_diffrn_reflns_point_group_measured_fraction_full 0.999
_diffrn_reflns_point_group_measured_fraction_max 0.994
_diffrn_reflns_theta_full 27.706
_diffrn_reflns_theta_max 33.132
_diffrn_reflns_theta_min 2.219
_diffrn_source 'Advanced Light Source, Beamline 11.3.1'
_exptl_absorpt_coefficient_mu 1.494
_exptl_absorpt_correction_T_max 0.75
_exptl_absorpt_correction_T_min 0.54
_exptl_absorpt_correction_type multi-scan
_exptl_absorpt_process_details 'SADABS (Sheldrick, 2014/7)'
_exptl_crystal_colour black
_exptl_crystal_density_diffrn 1.939
_exptl_crystal_description plate
_exptl_crystal_F_000 1064
_exptl_crystal_size_max 0.036
_exptl_crystal_size_mid 0.018
_exptl_crystal_size_min 0.004
_refine_diff_density_max 3.303
_refine_diff_density_min -2.539
_refine_diff_density_rms 0.216
_refine_ls_extinction_method none
_refine_ls_goodness_of_fit_ref 1.164
_refine_ls_hydrogen_treatment constr
_refine_ls_matrix_type full
_refine_ls_number_parameters 650
_refine_ls_number_reflns 10793
_refine_ls_number_restraints 0
_refine_ls_restrained_S_all 1.164
_refine_ls_R_factor_all 0.1019
_refine_ls_R_factor_gt 0.0874
_refine_ls_shift/su_max 0.000
_refine_ls_shift/su_mean 0.000
_refine_ls_structure_factor_coef Fsqd
_refine_ls_weighting_details 'w=1/[\s^2^(Fo^2^)+34.8552P] where P=(Fo^2^+2Fc^2^)/3'
_refine_ls_weighting_scheme calc
_refine_ls_wR_factor_gt 0.2180
_refine_ls_wR_factor_ref 0.2236
_reflns_Friedel_coverage 0.000
_reflns_number_gt 9073
_reflns_number_total 10793
_reflns_threshold_expression 'I > 2\s(I)'
_cod_data_source_file c7dt00026j1.cif
_cod_data_source_block mn2279
_cod_depositor_comments 'Adding full bibliography for 7042319--7042321.cif.'
_cod_database_code 7042319
_shelx_shelxl_version_number 2016/6
_shelx_space_group_comment
;
The symmetry employed for this shelxl refinement is uniquely defined
by the following loop, which should always be used as a source of
symmetry information in preference to the above space-group names.
They are only intended as comments.
;
_shelx_estimated_absorpt_t_min 0.948
_shelx_estimated_absorpt_t_max 0.994

loop_
_space_group_symop_operation_xyz
'x, y, z'
'-x, -y, -z'

loop_
_atom_site_label
_atom_site_type_symbol
_atom_site_fract_x
_atom_site_fract_y
_atom_site_fract_z
_atom_site_U_iso_or_equiv
_atom_site_adp_type
_atom_site_occupancy
_atom_site_site_symmetry_order
_atom_site_calc_flag
_atom_site_refinement_flags_posn
_atom_site_refinement_flags_adp
I1 I 0.24388(5) 0.17631(5) 0.41418(3) 0.02196(13) Uani 1 1 d . .
Cl1 Cl 0.2852(2) 0.41837(17) 0.40907(12) 0.0255(4) Uani 1 1 d . .
Cl2 Cl 0.1890(2) -0.04241(19) 0.41507(14) 0.0310(4) Uani 1 1 d . .
N1 N 0.2511(7) 0.7495(6) 0.6439(4) 0.0215(13) Uani 1 1 d . .
C1 C 0.2558(8) 0.6181(7) 0.6806(4) 0.0202(14) Uani 1 1 d . .
S1 S 0.1108(3) 0.1398(2) 0.18399(17) 0.0371(5) Uani 1 1 d . .
N2 N 0.2405(7) 0.6002(6) 0.5401(4) 0.0227(13) Uani 1 1 d . .
H2 H 0.236638 0.541988 0.498170 0.027 Uiso 1 1 calc R U
C2 C 0.2489(8) 0.5195(7) 0.6160(4) 0.0199(14) Uani 1 1 d . .
S2 S 0.3516(2) 0.2813(2) 0.20625(15) 0.0342(5) Uani 1 1 d . .
C3 C 0.3688(8) 0.4122(7) 0.6145(4) 0.0209(14) Uani 1 1 d . .
C4 C 0.4814(8) 0.4050(7) 0.6580(5) 0.0205(14) Uani 1 1 d . .
C5 C 0.4883(7) 0.4939(7) 0.7178(5) 0.0202(14) Uani 1 1 d . .
C6 C 0.3795(8) 0.5823(7) 0.7329(4) 0.0193(14) Uani 1 1 d . .
C7 C 0.3419(8) 0.6040(7) 0.8101(5) 0.0204(14) Uani 1 1 d . .
C8 C 0.1988(8) 0.6238(7) 0.8150(5) 0.0213(15) Uani 1 1 d . .
C9 C 0.1434(8) 0.6150(7) 0.7402(5) 0.0220(15) Uani 1 1 d . .
C10 C 0.0332(8) 0.5552(7) 0.7323(5) 0.0226(15) Uani 1 1 d . .
C11 C 0.0264(8) 0.4665(7) 0.6720(5) 0.0213(15) Uani 1 1 d . .
C12 C 0.1316(8) 0.4429(7) 0.6224(4) 0.0192(14) Uani 1 1 d . .
C13 C 0.1743(8) 0.3136(8) 0.6036(4) 0.0211(15) Uani 1 1 d . .
C14 C 0.3201(8) 0.2947(8) 0.5992(4) 0.0222(15) Uani 1 1 d . .
C15 C 0.3932(8) 0.1764(7) 0.6225(4) 0.0212(15) Uani 1 1 d . .
C16 C 0.5141(8) 0.1696(7) 0.6664(5) 0.0209(15) Uani 1 1 d . .
C17 C 0.5563(7) 0.2828(7) 0.6840(5) 0.0210(14) Uani 1 1 d . .
C18 C 0.6101(8) 0.2951(7) 0.7591(5) 0.0226(15) Uani 1 1 d . .
C19 C 0.5682(8) 0.4238(7) 0.7804(5) 0.0230(15) Uani 1 1 d . .
C20 C 0.5362(8) 0.4461(7) 0.8555(5) 0.0228(15) Uani 1 1 d . .
C21 C 0.4211(8) 0.5380(7) 0.8714(5) 0.0217(15) Uani 1 1 d . .
C22 C 0.3551(9) 0.4890(7) 0.9383(5) 0.0241(16) Uani 1 1 d . .
C23 C 0.2177(9) 0.5085(7) 0.9429(5) 0.0239(16) Uani 1 1 d . .
C24 C 0.1377(8) 0.5776(7) 0.8800(5) 0.0234(16) Uani 1 1 d . .
C25 C 0.0193(8) 0.5179(8) 0.8715(5) 0.0255(16) Uani 1 1 d . .
C26 C -0.0319(8) 0.5058(7) 0.7989(5) 0.0238(16) Uani 1 1 d . .
C27 C -0.0773(8) 0.3896(8) 0.7814(5) 0.0232(15) Uani 1 1 d . .
C28 C -0.0414(8) 0.3651(7) 0.7026(5) 0.0226(15) Uani 1 1 d . .
C29 C -0.0015(8) 0.2404(7) 0.6830(5) 0.0228(15) Uani 1 1 d . .
C30 C 0.1106(9) 0.2149(7) 0.6319(5) 0.0222(15) Uani 1 1 d . .
C31 C 0.1855(9) 0.0910(7) 0.6577(5) 0.0241(16) Uani 1 1 d . .
C32 C 0.3240(9) 0.0726(7) 0.6532(5) 0.0228(15) Uani 1 1 d . .
C33 C 0.4032(8) 0.0032(7) 0.7165(5) 0.0222(15) Uani 1 1 d . .
C34 C 0.5219(8) 0.0641(7) 0.7245(5) 0.0240(16) Uani 1 1 d . .
C35 C 0.5718(8) 0.0751(7) 0.7963(5) 0.0231(15) Uani 1 1 d . .
C36 C 0.6192(8) 0.1934(8) 0.8139(5) 0.0254(16) Uani 1 1 d . .
C37 C 0.5849(8) 0.2170(8) 0.8925(5) 0.0244(16) Uani 1 1 d . .
C38 C 0.5433(9) 0.3410(7) 0.9130(5) 0.0233(15) Uani 1 1 d . .
C39 C 0.4336(9) 0.3678(8) 0.9635(5) 0.0248(16) Uani 1 1 d . .
C40 C 0.3639(10) 0.2695(8) 0.9934(5) 0.0293(18) Uani 1 1 d . .
C41 C 0.2202(10) 0.2895(8) 0.9980(5) 0.0268(17) Uani 1 1 d . .
C42 C 0.1485(10) 0.4080(8) 0.9728(5) 0.0279(18) Uani 1 1 d . .
C43 C 0.0256(8) 0.4113(8) 0.9288(5) 0.0244(16) Uani 1 1 d . .
C44 C -0.0194(9) 0.2989(8) 0.9120(5) 0.0255(16) Uani 1 1 d . .
C45 C -0.0721(8) 0.2873(7) 0.8365(5) 0.0240(16) Uani 1 1 d . .
C46 C -0.0309(8) 0.1586(7) 0.8151(5) 0.0238(16) Uani 1 1 d . .
C47 C 0.0035(8) 0.1355(7) 0.7409(5) 0.0243(16) Uani 1 1 d . .
C48 C 0.1208(8) 0.0420(7) 0.7249(5) 0.0208(14) Uani 1 1 d . .
C49 C 0.1955(9) -0.0226(7) 0.7854(5) 0.0242(16) Uani 1 1 d . .
C50 C 0.3412(8) -0.0430(7) 0.7810(5) 0.0225(15) Uani 1 1 d . .
C51 C 0.3952(9) -0.0305(7) 0.8559(5) 0.0251(16) Uani 1 1 d . .
C52 C 0.5094(9) 0.0280(7) 0.8637(5) 0.0240(16) Uani 1 1 d . .
C53 C 0.5151(9) 0.1153(8) 0.9226(5) 0.0240(16) Uani 1 1 d . .
C54 C 0.4066(9) 0.1414(8) 0.9723(5) 0.0269(17) Uani 1 1 d . .
C55 C 0.2902(9) 0.0787(7) 0.9640(5) 0.0239(16) Uani 1 1 d . .
C56 C 0.1733(10) 0.1713(8) 0.9801(5) 0.0266(17) Uani 1 1 d . .
C57 C 0.0557(9) 0.1770(8) 0.9380(5) 0.0267(17) Uani 1 1 d . .
C58 C 0.0501(9) 0.0884(8) 0.8784(5) 0.0245(16) Uani 1 1 d . .
C59 C 0.1610(9) 0.0004(7) 0.8634(5) 0.0246(16) Uani 1 1 d . .
C60 C 0.2833(9) -0.0048(8) 0.9075(5) 0.0244(16) Uani 1 1 d . .
C61 C 0.3661(8) 0.7554(7) 0.5922(5) 0.0224(15) Uani 1 1 d . .
H61A H 0.450133 0.730584 0.621791 0.027 Uiso 1 1 calc R U
H61B H 0.364411 0.844173 0.569325 0.027 Uiso 1 1 calc R U
C62 C 0.3621(8) 0.6643(8) 0.5277(5) 0.0242(16) Uani 1 1 d . .
H62A H 0.357584 0.713364 0.476881 0.029 Uiso 1 1 calc R U
H62B H 0.443588 0.599538 0.529447 0.029 Uiso 1 1 calc R U
C63 C 0.1252(8) 0.7880(7) 0.5999(5) 0.0244(16) Uani 1 1 d . .
H63A H 0.122155 0.876553 0.576436 0.029 Uiso 1 1 calc R U
H63B H 0.048068 0.786209 0.635040 0.029 Uiso 1 1 calc R U
C64 C 0.1157(8) 0.6960(7) 0.5362(5) 0.0226(15) Uani 1 1 d . .
H64A H 0.036336 0.652172 0.544474 0.027 Uiso 1 1 calc R U
H64B H 0.107629 0.744399 0.485184 0.027 Uiso 1 1 calc R U
C65 C 0.2304(9) 0.2102(7) 0.1954(5) 0.0263(17) Uani 1 1 d . .

loop_
_atom_site_aniso_label
_atom_site_aniso_U_11
_atom_site_aniso_U_22
_atom_site_aniso_U_33
_atom_site_aniso_U_23
_atom_site_aniso_U_13
_atom_site_aniso_U_12
I1 0.0202(2) 0.0186(2) 0.0270(2) -0.00449(17) 0.00038(17) -0.00120(16)
Cl1 0.0307(10) 0.0154(8) 0.0307(10) -0.0064(7) 0.0011(8) -0.0015(7)
Cl2 0.0333(11) 0.0186(9) 0.0425(12) -0.0027(8) 0.0022(9) -0.0078(8)
N1 0.019(3) 0.017(3) 0.029(3) -0.002(2) 0.000(3) -0.001(2)
C1 0.024(4) 0.015(3) 0.022(3) -0.004(3) 0.000(3) -0.002(3)
S1 0.0315(12) 0.0227(10) 0.0581(16) -0.0052(10) 0.0003(11) -0.0066(9)
N2 0.028(4) 0.016(3) 0.024(3) -0.004(2) 0.000(3) -0.001(2)
C2 0.020(3) 0.015(3) 0.024(4) -0.001(3) -0.002(3) 0.003(3)
S2 0.0321(12) 0.0243(10) 0.0475(14) -0.0030(9) -0.0024(10) -0.0084(9)
C3 0.024(4) 0.016(3) 0.022(3) -0.002(3) 0.004(3) 0.000(3)
C4 0.022(4) 0.013(3) 0.025(4) -0.004(3) 0.003(3) 0.001(3)
C5 0.015(3) 0.016(3) 0.031(4) -0.007(3) -0.001(3) -0.003(3)
C6 0.022(4) 0.011(3) 0.024(4) -0.001(3) -0.004(3) 0.000(3)
C7 0.025(4) 0.011(3) 0.026(4) -0.005(3) 0.000(3) -0.006(3)
C8 0.023(4) 0.014(3) 0.026(4) -0.005(3) 0.003(3) 0.002(3)
C9 0.025(4) 0.014(3) 0.026(4) -0.005(3) 0.001(3) 0.004(3)
C10 0.025(4) 0.013(3) 0.027(4) -0.001(3) 0.000(3) 0.007(3)
C11 0.023(4) 0.011(3) 0.029(4) 0.000(3) -0.005(3) 0.001(3)
C12 0.023(4) 0.016(3) 0.019(3) -0.003(3) -0.003(3) -0.004(3)
C13 0.021(4) 0.022(4) 0.018(3) -0.002(3) -0.005(3) 0.005(3)
C14 0.023(4) 0.022(4) 0.020(4) -0.006(3) 0.001(3) 0.002(3)
C15 0.028(4) 0.015(3) 0.021(3) -0.006(3) 0.002(3) -0.002(3)
C16 0.022(4) 0.013(3) 0.026(4) -0.003(3) 0.003(3) 0.006(3)
C17 0.014(3) 0.018(3) 0.030(4) -0.004(3) 0.002(3) 0.002(3)
C18 0.020(4) 0.016(3) 0.031(4) -0.003(3) 0.000(3) 0.001(3)
C19 0.021(4) 0.014(3) 0.034(4) -0.002(3) -0.002(3) -0.002(3)
C20 0.022(4) 0.015(3) 0.032(4) -0.002(3) -0.005(3) -0.003(3)
C21 0.028(4) 0.014(3) 0.024(4) -0.004(3) -0.003(3) -0.004(3)
C22 0.030(4) 0.018(3) 0.025(4) -0.008(3) -0.004(3) -0.001(3)
C23 0.033(4) 0.016(3) 0.022(4) -0.005(3) 0.003(3) 0.000(3)
C24 0.025(4) 0.014(3) 0.031(4) -0.012(3) 0.002(3) 0.004(3)
C25 0.024(4) 0.022(4) 0.029(4) -0.006(3) 0.003(3) 0.005(3)
C26 0.022(4) 0.016(3) 0.031(4) -0.005(3) 0.000(3) 0.006(3)
C27 0.017(4) 0.020(4) 0.032(4) -0.003(3) 0.001(3) 0.002(3)
C28 0.018(4) 0.017(3) 0.032(4) -0.001(3) 0.000(3) -0.001(3)
C29 0.024(4) 0.017(3) 0.027(4) -0.005(3) -0.007(3) -0.001(3)
C30 0.030(4) 0.014(3) 0.023(4) -0.004(3) -0.006(3) 0.001(3)
C31 0.033(4) 0.013(3) 0.025(4) -0.002(3) -0.004(3) 0.000(3)
C32 0.030(4) 0.012(3) 0.025(4) -0.005(3) 0.001(3) 0.001(3)
C33 0.026(4) 0.011(3) 0.029(4) -0.008(3) -0.001(3) 0.003(3)
C34 0.027(4) 0.012(3) 0.031(4) -0.004(3) 0.002(3) 0.006(3)
C35 0.020(4) 0.015(3) 0.032(4) -0.003(3) -0.004(3) 0.003(3)
C36 0.021(4) 0.020(4) 0.035(4) 0.000(3) 0.001(3) -0.003(3)
C37 0.024(4) 0.021(4) 0.028(4) 0.002(3) -0.006(3) -0.002(3)
C38 0.029(4) 0.017(3) 0.024(4) -0.001(3) -0.005(3) -0.003(3)
C39 0.028(4) 0.023(4) 0.023(4) -0.006(3) -0.005(3) 0.000(3)
C40 0.046(5) 0.025(4) 0.017(4) -0.005(3) -0.002(3) -0.002(4)
C41 0.040(5) 0.017(4) 0.023(4) -0.004(3) 0.002(3) 0.000(3)
C42 0.044(5) 0.015(3) 0.023(4) -0.003(3) 0.003(3) -0.001(3)
C43 0.024(4) 0.020(4) 0.029(4) -0.006(3) 0.006(3) 0.000(3)
C44 0.031(4) 0.019(4) 0.027(4) -0.004(3) 0.003(3) -0.003(3)
C45 0.020(4) 0.017(3) 0.033(4) -0.003(3) 0.003(3) 0.003(3)
C46 0.017(4) 0.018(3) 0.037(4) -0.003(3) -0.001(3) -0.004(3)
C47 0.026(4) 0.013(3) 0.035(4) 0.000(3) -0.007(3) -0.005(3)
C48 0.020(4) 0.016(3) 0.028(4) -0.005(3) -0.001(3) -0.005(3)
C49 0.030(4) 0.015(3) 0.028(4) -0.004(3) -0.001(3) -0.005(3)
C50 0.024(4) 0.013(3) 0.029(4) -0.003(3) -0.003(3) 0.002(3)
C51 0.031(4) 0.014(3) 0.027(4) 0.001(3) -0.001(3) 0.005(3)
C52 0.026(4) 0.015(3) 0.028(4) 0.002(3) -0.006(3) 0.005(3)
C53 0.027(4) 0.017(3) 0.027(4) 0.003(3) -0.008(3) -0.004(3)
C54 0.034(5) 0.025(4) 0.023(4) 0.000(3) -0.007(3) -0.008(3)
C55 0.032(4) 0.015(3) 0.025(4) -0.001(3) -0.001(3) -0.005(3)
C56 0.040(5) 0.017(3) 0.021(4) -0.001(3) 0.001(3) -0.001(3)
C57 0.032(4) 0.021(4) 0.027(4) -0.002(3) 0.008(3) -0.004(3)
C58 0.028(4) 0.020(4) 0.026(4) -0.003(3) 0.004(3) -0.004(3)
C59 0.032(4) 0.012(3) 0.030(4) -0.002(3) -0.001(3) -0.004(3)
C60 0.031(4) 0.018(3) 0.023(4) 0.000(3) -0.002(3) 0.000(3)
C61 0.022(4) 0.015(3) 0.030(4) -0.005(3) 0.001(3) -0.002(3)
C62 0.024(4) 0.018(3) 0.030(4) -0.003(3) 0.003(3) -0.002(3)
C63 0.026(4) 0.016(3) 0.030(4) -0.003(3) -0.003(3) 0.002(3)
C64 0.023(4) 0.017(3) 0.027(4) -0.001(3) -0.005(3) 0.002(3)
C65 0.037(5) 0.013(3) 0.029(4) -0.001(3) -0.001(3) -0.004(3)

loop_
_atom_type_symbol
_atom_type_description
_atom_type_scat_dispersion_real
_atom_type_scat_dispersion_imag
_atom_type_scat_source
C C 0.0040 0.0020 'International Tables Vol C Tables 4.2.6.8 and 6.1.1.4'
H H 0.0000 0.0000 'International Tables Vol C Tables 4.2.6.8 and 6.1.1.4'
Cl Cl 0.1690 0.1900 'International Tables Vol C Tables 4.2.6.8 and 6.1.1.4'
I I -0.2770 2.1320 'International Tables Vol C Tables 4.2.6.8 and 6.1.1.4'
N N 0.0080 0.0040 'International Tables Vol C Tables 4.2.6.8 and 6.1.1.4'
S S 0.1420 0.1480 'International Tables Vol C Tables 4.2.6.8 and 6.1.1.4'

loop_
_geom_angle_atom_site_label_1
_geom_angle_atom_site_label_2
_geom_angle_atom_site_label_3
_geom_angle
Cl2 I1 Cl1 175.78(8)
C61 N1 C1 109.9(6)
C61 N1 C63 109.7(7)
C1 N1 C63 110.1(6)
N1 C1 C9 109.8(6)
N1 C1 C6 110.5(6)
C9 C1 C6 100.5(6)
N1 C1 C2 109.8(6)
C9 C1 C2 112.8(6)
C6 C1 C2 113.2(6)
C64 N2 C62 111.2(6)
C64 N2 C2 110.6(6)
C62 N2 C2 110.8(6)
C64 N2 H2 108.0
C62 N2 H2 108.0
C2 N2 H2 108.0
N2 C2 C12 109.4(6)
N2 C2 C3 109.3(6)
C12 C2 C3 101.6(6)
N2 C2 C1 105.5(6)
C12 C2 C1 115.8(6)
C3 C2 C1 115.1(6)
C4 C3 C14 118.9(7)
C4 C3 C2 124.3(7)
C14 C3 C2 108.5(7)
C3 C4 C17 120.8(7)
C3 C4 C5 120.8(7)
C17 C4 C5 108.2(7)
C6 C5 C19 120.3(7)
C6 C5 C4 120.4(7)
C19 C5 C4 107.4(6)
C5 C6 C7 120.4(7)
C5 C6 C1 124.6(7)
C7 C6 C1 109.3(7)
C21 C7 C6 119.7(7)
C21 C7 C8 120.7(7)
C6 C7 C8 108.8(7)
C24 C8 C7 119.6(7)
C24 C8 C9 120.2(8)
C7 C8 C9 109.1(7)
C10 C9 C8 120.8(8)
C10 C9 C1 124.4(7)
C8 C9 C1 108.4(7)
C9 C10 C26 120.1(8)
C9 C10 C11 121.4(7)
C26 C10 C11 107.3(7)
C12 C11 C28 120.6(7)
C12 C11 C10 119.7(7)
C28 C11 C10 108.3(7)
C11 C12 C13 118.7(7)
C11 C12 C2 124.0(7)
C13 C12 C2 110.4(7)
C30 C13 C12 121.8(7)
C30 C13 C14 119.6(7)
C12 C13 C14 107.4(7)
C15 C14 C3 120.5(7)
C15 C14 C13 120.2(8)
C3 C14 C13 109.6(7)
C14 C15 C16 120.0(7)
C14 C15 C32 119.6(8)
C16 C15 C32 107.5(7)
C17 C16 C15 118.9(7)
C17 C16 C34 119.2(7)
C15 C16 C34 109.4(7)
C16 C17 C4 120.6(7)
C16 C17 C18 121.0(7)
C4 C17 C18 107.6(6)
C36 C18 C19 120.0(8)
C36 C18 C17 119.6(7)
C19 C18 C17 109.1(7)
C20 C19 C18 120.6(7)
C20 C19 C5 120.4(7)
C18 C19 C5 107.7(7)
C19 C20 C38 120.0(7)
C19 C20 C21 119.4(7)
C38 C20 C21 108.1(7)
C7 C21 C22 118.7(8)
C7 C21 C20 119.9(7)
C22 C21 C20 108.4(7)
C23 C22 C21 120.4(8)
C23 C22 C39 121.8(8)
C21 C22 C39 106.4(7)
C22 C23 C42 120.3(8)
C22 C23 C24 120.4(8)
C42 C23 C24 107.0(8)
C8 C24 C25 118.8(8)
C8 C24 C23 120.2(8)
C25 C24 C23 108.8(7)
C26 C25 C43 118.9(8)
C26 C25 C24 121.1(8)
C43 C25 C24 107.7(7)
C25 C26 C27 120.8(8)
C25 C26 C10 119.0(8)
C27 C26 C10 108.2(7)
C45 C27 C26 120.5(8)
C45 C27 C28 119.2(7)
C26 C27 C28 108.8(7)
C29 C28 C11 120.6(7)
C29 C28 C27 120.3(7)
C11 C28 C27 107.3(7)
C28 C29 C47 119.7(8)
C28 C29 C30 119.0(7)
C47 C29 C30 108.8(7)
C13 C30 C29 119.3(7)
C13 C30 C31 121.1(8)
C29 C30 C31 107.8(7)
C32 C31 C48 119.9(7)
C32 C31 C30 119.5(8)
C48 C31 C30 108.1(7)
C31 C32 C15 120.1(7)
C31 C32 C33 119.8(8)
C15 C32 C33 107.9(7)
C50 C33 C32 120.2(8)
C50 C33 C34 119.6(7)
C32 C33 C34 108.0(7)
C35 C34 C16 120.3(7)
C35 C34 C33 120.2(8)
C16 C34 C33 107.2(7)
C34 C35 C52 121.1(8)
C34 C35 C36 120.3(8)
C52 C35 C36 107.0(7)
C18 C36 C37 119.3(7)
C18 C36 C35 119.6(8)
C37 C36 C35 108.6(7)
C38 C37 C53 119.4(8)
C38 C37 C36 120.7(7)
C53 C37 C36 107.0(7)
C37 C38 C39 120.8(8)
C37 C38 C20 119.4(7)
C39 C38 C20 107.5(7)
C40 C39 C38 120.6(7)
C40 C39 C22 117.2(8)
C38 C39 C22 109.6(8)
C39 C40 C54 118.7(8)
C39 C40 C41 121.0(8)
C54 C40 C41 108.2(8)
C42 C41 C40 119.8(8)
C42 C41 C56 120.2(8)
C40 C41 C56 107.9(7)
C41 C42 C23 119.8(9)
C41 C42 C43 118.8(8)
C23 C42 C43 109.4(7)
C44 C43 C25 120.3(8)
C44 C43 C42 121.1(8)
C25 C43 C42 107.0(7)
C43 C44 C57 119.8(8)
C43 C44 C45 120.4(8)
C57 C44 C45 107.7(7)
C27 C45 C46 119.7(8)
C27 C45 C44 119.2(8)
C46 C45 C44 109.1(7)
C47 C46 C45 121.1(8)
C47 C46 C58 119.4(7)
C45 C46 C58 107.3(7)
C46 C47 C29 120.0(7)
C46 C47 C48 120.3(7)
C29 C47 C48 107.3(7)
C49 C48 C31 120.5(7)
C49 C48 C47 119.2(7)
C31 C48 C47 108.0(7)
C48 C49 C59 121.3(8)
C48 C49 C50 120.0(8)
C59 C49 C50 107.0(7)
C33 C50 C51 119.3(8)
C33 C50 C49 119.6(7)
C51 C50 C49 108.9(7)
C52 C51 C50 121.1(8)
C52 C51 C60 120.0(8)
C50 C51 C60 107.4(7)
C51 C52 C35 118.6(8)
C51 C52 C53 120.1(8)
C35 C52 C53 108.9(7)
C54 C53 C37 119.9(8)
C54 C53 C52 120.1(8)
C37 C53 C52 108.5(7)
C53 C54 C40 120.6(8)
C53 C54 C55 119.0(7)
C40 C54 C55 109.1(8)
C60 C55 C54 121.5(8)
C60 C55 C56 119.7(8)
C54 C55 C56 107.0(7)
C57 C56 C55 120.1(7)
C57 C56 C41 120.0(8)
C55 C56 C41 107.8(8)
C56 C57 C44 120.2(8)
C56 C57 C58 119.5(8)
C44 C57 C58 108.5(8)
C59 C58 C57 120.2(8)
C59 C58 C46 120.4(8)
C57 C58 C46 107.4(7)
C58 C59 C49 119.5(8)
C58 C59 C60 119.9(7)
C49 C59 C60 108.9(7)
C55 C60 C51 119.3(8)
C55 C60 C59 120.5(7)
C51 C60 C59 107.8(7)
N1 C61 C62 110.4(6)
N1 C61 H61A 109.6
C62 C61 H61A 109.6
N1 C61 H61B 109.6
C62 C61 H61B 109.6
H61A C61 H61B 108.1
N2 C62 C61 107.6(6)
N2 C62 H62A 110.2
C61 C62 H62A 110.2
N2 C62 H62B 110.2
C61 C62 H62B 110.2
H62A C62 H62B 108.5
N1 C63 C64 110.4(6)
N1 C63 H63A 109.6
C64 C63 H63A 109.6
N1 C63 H63B 109.6
C64 C63 H63B 109.6
H63A C63 H63B 108.1
N2 C64 C63 107.4(6)
N2 C64 H64A 110.2
C63 C64 H64A 110.2
N2 C64 H64B 110.2
C63 C64 H64B 110.2
H64A C64 H64B 108.5
S1 C65 S2 179.6(7)

loop_
_geom_bond_atom_site_label_1
_geom_bond_atom_site_label_2
_geom_bond_distance
I1 Cl2 2.462(2)
I1 Cl1 2.655(2)
N1 C61 1.472(10)
N1 C1 1.480(10)
N1 C63 1.482(10)
C1 C9 1.537(11)
C1 C6 1.541(11)
C1 C2 1.608(10)
S1 C65 1.536(9)
N2 C64 1.496(10)
N2 C62 1.499(11)
N2 C2 1.515(10)
N2 H2 1.0000
C2 C12 1.534(11)
C2 C3 1.536(10)
S2 C65 1.554(9)
C3 C4 1.367(11)
C3 C14 1.451(11)
C4 C17 1.441(10)
C4 C5 1.472(10)
C5 C6 1.373(10)
C5 C19 1.453(11)
C6 C7 1.425(11)
C7 C21 1.418(11)
C7 C8 1.436(11)
C8 C24 1.378(12)
C8 C9 1.445(11)
C9 C10 1.376(12)
C10 C26 1.433(12)
C10 C11 1.477(11)
C11 C12 1.373(11)
C11 C28 1.425(11)
C12 C13 1.438(10)
C13 C30 1.366(12)
C13 C14 1.461(11)
C14 C15 1.390(11)
C15 C16 1.441(11)
C15 C32 1.455(11)
C16 C17 1.390(11)
C16 C34 1.443(11)
C17 C18 1.448(11)
C18 C36 1.377(12)
C18 C19 1.444(10)
C19 C20 1.379(12)
C20 C38 1.434(11)
C20 C21 1.443(11)
C21 C22 1.439(12)
C22 C23 1.378(12)
C22 C39 1.444(11)
C23 C42 1.423(12)
C23 C24 1.454(12)
C24 C25 1.450(12)
C25 C26 1.399(12)
C25 C43 1.443(12)
C26 C27 1.433(11)
C27 C45 1.386(12)
C27 C28 1.456(12)
C28 C29 1.393(10)
C29 C47 1.438(11)
C29 C30 1.443(12)
C30 C31 1.454(10)
C31 C32 1.389(12)
C31 C48 1.438(12)
C32 C33 1.456(11)
C33 C50 1.377(12)
C33 C34 1.459(12)
C34 C35 1.378(12)
C35 C52 1.421(12)
C35 C36 1.463(11)
C36 C37 1.447(12)
C37 C38 1.393(11)
C37 C53 1.438(11)
C38 C39 1.422(12)
C39 C40 1.407(13)
C40 C54 1.438(12)
C40 C41 1.440(14)
C41 C42 1.393(11)
C41 C56 1.463(12)
C42 C43 1.464(13)
C43 C44 1.391(11)
C44 C57 1.439(12)
C44 C45 1.451(12)
C45 C46 1.443(11)
C46 C47 1.371(12)
C46 C58 1.468(12)
C47 C48 1.468(11)
C48 C49 1.380(11)
C49 C59 1.435(12)
C49 C50 1.460(12)
C50 C51 1.448(12)
C51 C52 1.405(13)
C51 C60 1.448(12)
C52 C53 1.446(11)
C53 C54 1.401(13)
C54 C55 1.451(12)
C55 C60 1.388(11)
C55 C56 1.460(12)
C56 C57 1.398(13)
C57 C58 1.464(11)
C58 C59 1.385(11)
C59 C60 1.458(12)
C61 C62 1.548(11)
C61 H61A 0.9900
C61 H61B 0.9900
C62 H62A 0.9900
C62 H62B 0.9900
C63 C64 1.552(11)
C63 H63A 0.9900
C63 H63B 0.9900
C64 H64A 0.9900
C64 H64B 0.9900

loop_
_geom_hbond_atom_site_label_D
_geom_hbond_atom_site_label_H
_geom_hbond_atom_site_label_A
_geom_hbond_distance_DH
_geom_hbond_distance_HA
_geom_hbond_distance_DA
_geom_hbond_angle_DHA
N2 H2 Cl1 1.00 2.12 3.098(7) 165

loop_
_geom_torsion_atom_site_label_1
_geom_torsion_atom_site_label_2
_geom_torsion_atom_site_label_3
_geom_torsion_atom_site_label_4
_geom_torsion
C61 N1 C1 C9 174.6(6)
C63 N1 C1 C9 -64.4(8)
C61 N1 C1 C6 64.7(8)
C63 N1 C1 C6 -174.3(6)
C61 N1 C1 C2 -60.8(8)
C63 N1 C1 C2 60.2(8)
C64 N2 C2 C12 62.9(7)
C62 N2 C2 C12 -173.3(6)
C64 N2 C2 C3 173.3(6)
C62 N2 C2 C3 -62.9(8)
C64 N2 C2 C1 -62.4(8)
C62 N2 C2 C1 61.4(7)
N1 C1 C2 N2 0.2(8)
C9 C1 C2 N2 123.0(7)
C6 C1 C2 N2 -123.8(7)
N1 C1 C2 C12 -121.0(7)
C9 C1 C2 C12 1.8(9)
C6 C1 C2 C12 115.0(7)
N1 C1 C2 C3 120.7(7)
C9 C1 C2 C3 -116.4(7)
C6 C1 C2 C3 -3.2(9)
N2 C2 C3 C4 111.7(8)
C12 C2 C3 C4 -132.8(8)
C1 C2 C3 C4 -6.8(11)
N2 C2 C3 C14 -100.6(7)
C12 C2 C3 C14 14.9(8)
C1 C2 C3 C14 140.9(7)
C14 C3 C4 C17 4.3(11)
C2 C3 C4 C17 148.9(8)
C14 C3 C4 C5 -136.8(8)
C2 C3 C4 C5 7.7(12)
C3 C4 C5 C6 2.7(12)
C17 C4 C5 C6 -142.8(8)
C3 C4 C5 C19 145.4(8)
C17 C4 C5 C19 -0.1(9)
C19 C5 C6 C7 -1.5(11)
C4 C5 C6 C7 136.5(8)
C19 C5 C6 C1 -151.9(7)
C4 C5 C6 C1 -13.9(12)
N1 C1 C6 C5 -110.0(8)
C9 C1 C6 C5 134.1(8)
C2 C1 C6 C5 13.5(11)
N1 C1 C6 C7 96.8(7)
C9 C1 C6 C7 -19.1(7)
C2 C1 C6 C7 -139.6(6)
C5 C6 C7 C21 2.8(11)
C1 C6 C7 C21 157.3(7)
C5 C6 C7 C8 -141.7(7)
C1 C6 C7 C8 12.8(8)
C21 C7 C8 C24 -0.3(11)
C6 C7 C8 C24 143.7(7)
C21 C7 C8 C9 -144.2(7)
C6 C7 C8 C9 -0.1(9)
C24 C8 C9 C10 -3.1(11)
C7 C8 C9 C10 140.5(7)
C24 C8 C9 C1 -156.2(7)
C7 C8 C9 C1 -12.5(8)
N1 C1 C9 C10 110.5(8)
C6 C1 C9 C10 -133.1(8)
C2 C1 C9 C10 -12.3(11)
N1 C1 C9 C8 -97.7(7)
C6 C1 C9 C8 18.8(7)
C2 C1 C9 C8 139.5(6)
C8 C9 C10 C26 2.9(11)
C1 C9 C10 C26 151.4(7)
C8 C9 C10 C11 -136.3(8)
C1 C9 C10 C11 12.3(12)
C9 C10 C11 C12 -0.2(12)
C26 C10 C11 C12 -143.9(7)
C9 C10 C11 C28 143.4(8)
C26 C10 C11 C28 -0.3(9)
C28 C11 C12 C13 -1.7(11)
C10 C11 C12 C13 137.5(7)
C28 C11 C12 C2 -149.8(8)
C10 C11 C12 C2 -10.6(11)
N2 C2 C12 C11 -109.8(8)
C3 C2 C12 C11 134.7(8)
C1 C2 C12 C11 9.2(11)
N2 C2 C12 C13 99.8(7)
C3 C2 C12 C13 -15.6(8)
C1 C2 C12 C13 -141.1(6)
C11 C12 C13 C30 2.0(11)
C2 C12 C13 C30 154.1(7)
C11 C12 C13 C14 -141.4(8)
C2 C12 C13 C14 10.7(9)
C4 C3 C14 C15 -5.9(11)
C2 C3 C14 C15 -155.5(7)
C4 C3 C14 C13 140.1(8)
C2 C3 C14 C13 -9.6(9)
C30 C13 C14 C15 1.1(11)
C12 C13 C14 C15 145.5(7)
C30 C13 C14 C3 -145.0(7)
C12 C13 C14 C3 -0.6(9)
C3 C14 C15 C16 4.0(12)
C13 C14 C15 C16 -138.4(8)
C3 C14 C15 C32 140.7(8)
C13 C14 C15 C32 -1.7(11)
C14 C15 C16 C17 -0.8(11)
C32 C15 C16 C17 -142.1(7)
C14 C15 C16 C34 140.9(7)
C32 C15 C16 C34 -0.4(8)
C15 C16 C17 C4 -0.8(12)
C34 C16 C17 C4 -138.7(8)
C15 C16 C17 C18 139.1(8)
C34 C16 C17 C18 1.3(11)
C3 C4 C17 C16 -1.1(12)
C5 C4 C17 C16 144.3(8)
C3 C4 C17 C18 -145.7(8)
C5 C4 C17 C18 -0.3(9)
C16 C17 C18 C36 -0.2(12)
C4 C17 C18 C36 144.2(8)
C16 C17 C18 C19 -143.9(7)
C4 C17 C18 C19 0.5(9)
C36 C18 C19 C20 -0.4(12)
C17 C18 C19 C20 143.1(8)
C36 C18 C19 C5 -144.1(8)
C17 C18 C19 C5 -0.6(9)
C6 C5 C19 C20 -0.5(11)
C4 C5 C19 C20 -143.3(8)
C6 C5 C19 C18 143.2(8)
C4 C5 C19 C18 0.4(9)
C18 C19 C20 C38 -0.5(12)
C5 C19 C20 C38 138.6(8)
C18 C19 C20 C21 -137.9(8)
C5 C19 C20 C21 1.2(11)
C6 C7 C21 C22 -139.0(7)
C8 C7 C21 C22 1.2(10)
C6 C7 C21 C20 -2.2(11)
C8 C7 C21 C20 138.1(8)
C19 C20 C21 C7 0.2(11)
C38 C20 C21 C7 -141.8(7)
C19 C20 C21 C22 141.0(8)
C38 C20 C21 C22 -1.0(9)
C7 C21 C22 C23 -1.4(11)
C20 C21 C22 C23 -142.7(7)
C7 C21 C22 C39 142.6(7)
C20 C21 C22 C39 1.3(9)
C21 C22 C23 C42 138.1(8)
C39 C22 C23 C42 -0.3(12)
C21 C22 C23 C24 0.7(11)
C39 C22 C23 C24 -137.8(8)
C7 C8 C24 C25 -138.6(8)
C9 C8 C24 C25 1.3(11)
C7 C8 C24 C23 -0.4(11)
C9 C8 C24 C23 139.5(7)
C22 C23 C24 C8 0.2(11)
C42 C23 C24 C8 -142.2(7)
C22 C23 C24 C25 142.1(7)
C42 C23 C24 C25 -0.3(8)
C8 C24 C25 C26 0.7(11)
C23 C24 C25 C26 -141.9(7)
C8 C24 C25 C43 142.3(7)
C23 C24 C25 C43 -0.2(8)
C43 C25 C26 C27 -0.2(12)
C24 C25 C26 C27 137.3(8)
C43 C25 C26 C10 -138.4(8)
C24 C25 C26 C10 -0.9(11)
C9 C10 C26 C25 -0.8(11)
C11 C10 C26 C25 143.4(7)
C9 C10 C26 C27 -143.8(7)
C11 C10 C26 C27 0.4(9)
C25 C26 C27 C45 0.5(12)
C10 C26 C27 C45 142.7(8)
C25 C26 C27 C28 -142.6(8)
C10 C26 C27 C28 -0.4(9)
C12 C11 C28 C29 0.4(12)
C10 C11 C28 C29 -142.9(8)
C12 C11 C28 C27 143.3(8)
C10 C11 C28 C27 0.0(9)
C45 C27 C28 C29 -0.4(12)
C26 C27 C28 C29 143.2(8)
C45 C27 C28 C11 -143.4(8)
C26 C27 C28 C11 0.2(9)
C11 C28 C29 C47 138.5(8)
C27 C28 C29 C47 0.3(12)
C11 C28 C29 C30 0.7(12)
C27 C28 C29 C30 -137.5(8)
C12 C13 C30 C29 -0.8(12)
C14 C13 C30 C29 138.3(8)
C12 C13 C30 C31 -139.3(8)
C14 C13 C30 C31 -0.2(11)
C28 C29 C30 C13 -0.5(12)
C47 C29 C30 C13 -142.4(7)
C28 C29 C30 C31 142.9(8)
C47 C29 C30 C31 1.0(9)
C13 C30 C31 C32 -0.2(12)
C29 C30 C31 C32 -142.9(8)
C13 C30 C31 C48 141.6(8)
C29 C30 C31 C48 -1.0(9)
C48 C31 C32 C15 -137.7(8)
C30 C31 C32 C15 -0.3(11)
C48 C31 C32 C33 0.2(11)
C30 C31 C32 C33 137.6(7)
C14 C15 C32 C31 1.3(11)
C16 C15 C32 C31 142.8(7)
C14 C15 C32 C33 -141.0(7)
C16 C15 C32 C33 0.5(8)
C31 C32 C33 C50 -0.6(11)
C15 C32 C33 C50 141.8(7)
C31 C32 C33 C34 -142.7(7)
C15 C32 C33 C34 -0.3(8)
C17 C16 C34 C35 -0.7(11)
C15 C16 C34 C35 -142.2(8)
C17 C16 C34 C33 141.7(7)
C15 C16 C34 C33 0.2(8)
C50 C33 C34 C35 0.1(11)
C32 C33 C34 C35 142.5(7)
C50 C33 C34 C16 -142.3(7)
C32 C33 C34 C16 0.0(8)
C16 C34 C35 C52 137.5(8)
C33 C34 C35 C52 -0.1(11)
C16 C34 C35 C36 -0.8(12)
C33 C34 C35 C36 -138.5(8)
C19 C18 C36 C37 0.7(12)
C17 C18 C36 C37 -139.0(8)
C19 C18 C36 C35 138.4(8)
C17 C18 C36 C35 -1.3(12)
C34 C35 C36 C18 1.9(12)
C52 C35 C36 C18 -141.7(8)
C34 C35 C36 C37 143.6(8)
C52 C35 C36 C37 0.1(9)
C18 C36 C37 C38 -0.1(13)
C35 C36 C37 C38 -142.0(8)
C18 C36 C37 C53 141.0(8)
C35 C36 C37 C53 -0.9(9)
C53 C37 C38 C39 0.3(12)
C36 C37 C38 C39 136.8(9)
C53 C37 C38 C20 -137.2(8)
C36 C37 C38 C20 -0.8(12)
C19 C20 C38 C37 1.0(12)
C21 C20 C38 C37 142.8(8)
C19 C20 C38 C39 -141.5(8)
C21 C20 C38 C39 0.2(9)
C37 C38 C39 C40 -0.5(12)
C20 C38 C39 C40 141.4(8)
C37 C38 C39 C22 -141.3(8)
C20 C38 C39 C22 0.6(9)
C23 C22 C39 C40 -0.1(11)
C21 C22 C39 C40 -143.5(7)
C23 C22 C39 C38 142.2(8)
C21 C22 C39 C38 -1.2(9)
C38 C39 C40 C54 0.5(12)
C22 C39 C40 C54 138.5(8)
C38 C39 C40 C41 -137.7(8)
C22 C39 C40 C41 0.3(11)
C39 C40 C41 C42 -0.1(12)
C54 C40 C41 C42 -142.1(8)
C39 C40 C41 C56 142.4(8)
C54 C40 C41 C56 0.4(9)
C40 C41 C42 C23 -0.3(12)
C56 C41 C42 C23 -138.3(9)
C40 C41 C42 C43 138.5(8)
C56 C41 C42 C43 0.5(13)
C22 C23 C42 C41 0.5(12)
C24 C23 C42 C41 142.9(8)
C22 C23 C42 C43 -141.7(8)
C24 C23 C42 C43 0.7(9)
C26 C25 C43 C44 -0.3(12)
C24 C25 C43 C44 -142.9(8)
C26 C25 C43 C42 143.2(8)
C24 C25 C43 C42 0.6(8)
C41 C42 C43 C44 -0.3(12)
C23 C42 C43 C44 142.4(8)
C41 C42 C43 C25 -143.5(8)
C23 C42 C43 C25 -0.8(9)
C25 C43 C44 C57 138.4(8)
C42 C43 C44 C57 -0.1(12)
C25 C43 C44 C45 0.5(12)
C42 C43 C44 C45 -138.0(9)
C26 C27 C45 C46 -139.1(8)
C28 C27 C45 C46 0.2(12)
C26 C27 C45 C44 -0.4(12)
C28 C27 C45 C44 139.0(8)
C43 C44 C45 C27 -0.1(12)
C57 C44 C45 C27 -142.5(8)
C43 C44 C45 C46 142.6(8)
C57 C44 C45 C46 0.2(10)
C27 C45 C46 C47 0.1(12)
C44 C45 C46 C47 -142.4(8)
C27 C45 C46 C58 142.1(8)
C44 C45 C46 C58 -0.4(9)
C45 C46 C47 C29 -0.2(12)
C58 C46 C47 C29 -137.8(8)
C45 C46 C47 C48 137.2(8)
C58 C46 C47 C48 -0.4(11)
C28 C29 C47 C46 0.0(12)
C30 C29 C47 C46 141.6(8)
C28 C29 C47 C48 -142.2(8)
C30 C29 C47 C48 -0.6(9)
C32 C31 C48 C49 0.5(11)
C30 C31 C48 C49 -141.2(7)
C32 C31 C48 C47 142.3(7)
C30 C31 C48 C47 0.6(9)
C46 C47 C48 C49 0.3(11)
C29 C47 C48 C49 142.4(7)
C46 C47 C48 C31 -142.1(8)
C29 C47 C48 C31 0.0(9)
C31 C48 C49 C59 137.4(8)
C47 C48 C49 C59 -0.3(12)
C31 C48 C49 C50 -0.8(11)
C47 C48 C49 C50 -138.5(8)
C32 C33 C50 C51 -138.0(7)
C34 C33 C50 C51 -0.1(11)
C32 C33 C50 C49 0.3(11)
C34 C33 C50 C49 138.1(8)
C48 C49 C50 C33 0.4(11)
C59 C49 C50 C33 -143.0(7)
C48 C49 C50 C51 142.5(7)
C59 C49 C50 C51 -0.9(9)
C33 C50 C51 C52 0.1(11)
C49 C50 C51 C52 -142.1(8)
C33 C50 C51 C60 143.4(7)
C49 C50 C51 C60 1.1(9)
C50 C51 C52 C35 -0.1(11)
C60 C51 C52 C35 -138.9(8)
C50 C51 C52 C53 138.0(8)
C60 C51 C52 C53 -0.7(12)
C34 C35 C52 C51 0.1(11)
C36 C35 C52 C51 143.2(7)
C34 C35 C52 C53 -142.3(7)
C36 C35 C52 C53 0.8(9)
C38 C37 C53 C54 -0.2(12)
C36 C37 C53 C54 -141.9(8)
C38 C37 C53 C52 143.1(8)
C36 C37 C53 C52 1.4(9)
C51 C52 C53 C54 0.1(12)
C35 C52 C53 C54 141.9(8)
C51 C52 C53 C37 -143.1(8)
C35 C52 C53 C37 -1.4(9)
C37 C53 C54 C40 0.2(12)
C52 C53 C54 C40 -138.9(8)
C37 C53 C54 C55 139.8(8)
C52 C53 C54 C55 0.6(12)
C39 C40 C54 C53 -0.4(13)
C41 C40 C54 C53 142.6(8)
C39 C40 C54 C55 -143.5(8)
C41 C40 C54 C55 -0.4(10)
C53 C54 C55 C60 -0.8(12)
C40 C54 C55 C60 142.9(8)
C53 C54 C55 C56 -143.5(8)
C40 C54 C55 C56 0.2(9)
C60 C55 C56 C57 -1.0(12)
C54 C55 C56 C57 142.5(8)
C60 C55 C56 C41 -143.4(8)
C54 C55 C56 C41 0.0(9)
C42 C41 C56 C57 -0.4(13)
C40 C41 C56 C57 -142.8(8)
C42 C41 C56 C55 142.1(8)
C40 C41 C56 C55 -0.3(9)
C55 C56 C57 C44 -137.9(8)
C41 C56 C57 C44 0.1(13)
C55 C56 C57 C58 0.8(12)
C41 C56 C57 C58 138.8(8)
C43 C44 C57 C56 0.2(13)
C45 C44 C57 C56 142.8(8)
C43 C44 C57 C58 -142.6(8)
C45 C44 C57 C58 0.0(10)
C56 C57 C58 C59 -0.6(12)
C44 C57 C58 C59 142.4(8)
C56 C57 C58 C46 -143.3(8)
C44 C57 C58 C46 -0.3(10)
C47 C46 C58 C59 0.5(12)
C45 C46 C58 C59 -142.2(8)
C47 C46 C58 C57 143.1(8)
C45 C46 C58 C57 0.4(9)
C57 C58 C59 C49 -138.4(8)
C46 C58 C59 C49 -0.6(12)
C57 C58 C59 C60 0.5(12)
C46 C58 C59 C60 138.4(8)
C48 C49 C59 C58 0.4(12)
C50 C49 C59 C58 143.3(8)
C48 C49 C59 C60 -142.6(8)
C50 C49 C59 C60 0.3(9)
C54 C55 C60 C51 0.3(12)
C56 C55 C60 C51 138.4(8)
C54 C55 C60 C59 -137.2(9)
C56 C55 C60 C59 0.9(12)
C52 C51 C60 C55 0.5(12)
C50 C51 C60 C55 -143.2(8)
C52 C51 C60 C59 142.8(8)
C50 C51 C60 C59 -1.0(9)
C58 C59 C60 C55 -0.7(12)
C49 C59 C60 C55 142.1(8)
C58 C59 C60 C51 -142.4(8)
C49 C59 C60 C51 0.4(9)
C1 N1 C61 C62 61.4(8)
C63 N1 C61 C62 -59.9(8)
C64 N2 C62 C61 60.9(8)
C2 N2 C62 C61 -62.5(8)
N1 C61 C62 N2 0.0(9)
C61 N1 C63 C64 60.8(8)
C1 N1 C63 C64 -60.3(8)
C62 N2 C64 C63 -59.9(8)
C2 N2 C64 C63 63.7(8)
N1 C63 C64 N2 -1.2(9)
